data_2235778
loop_
_publ_author_name
'Bustos, Carlos'
'Escobar-Fuentealba, Andr\'es'
'Alvarez-Thon, Luis'
'Faundez-Gutierrez, Rodrigo'
'Garland, Maria Teresa'

_publ_section_title
;
 (<i>Z</i>)-1-(2-Chlorophenyl)-3-methyl-4-[2-(4-nitrophenyl)hydrazin-1-ylidene]-1<i>H</i>-pyrazol-5(4<i>H</i>)-one
;
_journal_coeditor_code DS2200
_journal_issue 8
_journal_name_full 'Acta Crystallographica Section E'
_journal_page_first o2351
_journal_page_last o2352
_journal_paper_doi 10.1107/S1600536812029790
_journal_volume 68
_journal_year 2012
_chemical_formula_iupac 'C16 H12 Cl1 N5 O3'
_chemical_formula_moiety 'C16 H12 Cl N5 O3'
_chemical_formula_sum 'C16 H12 Cl N5 O3'
_chemical_formula_weight 357.76
_chemical_name_systematic
;
(<i>Z</i>)-1-(2-Chlorophenyl)-3-methyl-4-[2-(4-nitrophenyl)hydrazin-1-
ylidene]-1<i>H</i>-pyrazol-5(4<i>H</i>)-one
;
_space_group_IT_number 2
_symmetry_cell_setting triclinic
_symmetry_space_group_name_Hall '-P 1'
_symmetry_space_group_name_H-M 'P -1'
_atom_sites_solution_hydrogens geom
_atom_sites_solution_primary direct
_atom_sites_solution_secondary difmap
_cell_angle_alpha 75.4080(10)
_cell_angle_beta 86.9430(10)
_cell_angle_gamma 79.7740(10)
_cell_formula_units_Z 4
_cell_length_a 7.2715(6)
_cell_length_b 14.7757(12)
_cell_length_c 15.7609(12)
_cell_measurement_reflns_used 999
_cell_measurement_temperature 150
_cell_measurement_theta_max 26.34
_cell_measurement_theta_min 1.71
_cell_volume 1612.7(2)
_computing_cell_refinement 'SAINT (Bruker, 2000)'
_computing_data_collection 'SMART (Bruker, 2001)'
_computing_data_reduction 'SAINT (Bruker, 2000)'
_computing_molecular_graphics 'XP in SHELXTL-PC (Sheldrick, 2008)'
_computing_publication_material
;
PLATON (Spek, 2009) and Mercury (Macrae <i>et al.</i>, 2008)
;
_computing_structure_refinement 'SHELXL97 (Sheldrick, 2008)'
_computing_structure_solution 'SHELXS97 (Sheldrick, 2008)'
_diffrn_ambient_temperature 150
_diffrn_measured_fraction_theta_full 0.987
_diffrn_measured_fraction_theta_max 0.987
_diffrn_measurement_device_type 'Bruker D8 Discover diffractometer with SMART CCD area-detector'
_diffrn_measurement_method '\f and \w'
_diffrn_radiation_monochromator graphite
_diffrn_radiation_source 'fine-focus sealed tube'
_diffrn_radiation_type MoK\a
_diffrn_radiation_wavelength 0.71073
_diffrn_reflns_av_R_equivalents 0.0239
_diffrn_reflns_av_sigmaI/netI 0.0451
_diffrn_reflns_limit_h_max 9
_diffrn_reflns_limit_h_min -9
_diffrn_reflns_limit_k_max 18
_diffrn_reflns_limit_k_min -18
_diffrn_reflns_limit_l_max 18
_diffrn_reflns_limit_l_min -19
_diffrn_reflns_number 13022
_diffrn_reflns_reduction_process
;
;
_diffrn_reflns_theta_full 26.34
_diffrn_reflns_theta_max 26.34
_diffrn_reflns_theta_min 1.71
_exptl_absorpt_coefficient_mu 0.264
_exptl_absorpt_correction_type none
_exptl_crystal_colour orange
_exptl_crystal_density_diffrn 1.474
_exptl_crystal_density_method 'not measured'
_exptl_crystal_description polyhedron
_exptl_crystal_F_000 736
_exptl_crystal_size_max 0.24
_exptl_crystal_size_mid 0.22
_exptl_crystal_size_min 0.10
_refine_diff_density_max 0.442
_refine_diff_density_min -0.504
_refine_ls_extinction_method none
_refine_ls_goodness_of_fit_ref 0.907
_refine_ls_hydrogen_treatment mixed
_refine_ls_matrix_type full
_refine_ls_number_parameters 461
_refine_ls_number_reflns 6469
_refine_ls_number_restraints 0
_refine_ls_restrained_S_all 0.907
_refine_ls_R_factor_all 0.0573
_refine_ls_R_factor_gt 0.0387
_refine_ls_shift/su_max 0.001
_refine_ls_shift/su_mean 0.000
_refine_ls_structure_factor_coef Fsqd
_refine_ls_weighting_details 'calc w = 1/[\s^2^(Fo^2^)+(0.0531P)^2^] where P=(Fo^2^+2Fc^2^)/3'
_refine_ls_weighting_scheme calc
_refine_ls_wR_factor_gt 0.0911
_refine_ls_wR_factor_ref 0.0970
_reflns_number_gt 4430
_reflns_number_total 6469
_reflns_threshold_expression I>2\s(I)
_cod_data_source_file ds2200.cif
_cod_data_source_block I
_cod_database_code 2235778
_cod_database_fobs_code 2235778

loop_
_symmetry_equiv_pos_site_id
_symmetry_equiv_pos_as_xyz
1 x,y,z
2 -x,-y,-z

loop_
_atom_site_aniso_label
_atom_site_aniso_U_11
_atom_site_aniso_U_22
_atom_site_aniso_U_33
_atom_site_aniso_U_12
_atom_site_aniso_U_13
_atom_site_aniso_U_23
Cl1 0.0652(4) 0.1022(5) 0.0431(3) 0.0082(3) 0.0134(3) 0.0083(3)
O1 0.0404(7) 0.0362(7) 0.0283(7) -0.0009(6) -0.0055(6) -0.0072(6)
O2 0.0640(10) 0.0469(9) 0.0502(9) -0.0167(7) 0.0170(7) -0.0278(7)
O3 0.0732(10) 0.0675(10) 0.0328(8) -0.0217(8) -0.0005(7) -0.0177(7)
N1 0.0385(9) 0.0318(8) 0.0303(8) 0.0003(7) -0.0039(7) -0.0042(7)
N2 0.0385(8) 0.0304(8) 0.0274(8) 0.0003(6) -0.0035(7) -0.0087(6)
N3 0.0362(8) 0.0349(8) 0.0302(8) -0.0073(7) 0.0034(7) -0.0083(7)
N4 0.0374(9) 0.0304(9) 0.0294(8) -0.0020(7) 0.0016(7) -0.0101(7)
N5 0.0531(11) 0.0469(10) 0.0357(10) -0.0223(9) 0.0117(8) -0.0168(8)
C1 0.0342(10) 0.0395(11) 0.0364(11) 0.0042(8) -0.0118(8) -0.0180(9)
C2 0.0425(12) 0.0357(11) 0.0646(14) 0.0002(9) -0.0204(10) -0.0152(10)
C3 0.0645(17) 0.0444(14) 0.122(2) 0.0115(12) -0.0504(17) -0.0375(16)
C4 0.0711(19) 0.093(2) 0.129(3) 0.0405(16) -0.0581(19) -0.085(2)
C5 0.0541(15) 0.123(2) 0.0606(16) 0.0365(16) -0.0269(12) -0.0621(18)
C6 0.0436(12) 0.0706(15) 0.0355(11) 0.0138(10) -0.0139(9) -0.0212(11)
C7 0.0329(10) 0.0316(10) 0.0269(9) -0.0078(8) 0.0020(8) -0.0071(8)
C8 0.0337(10) 0.0292(9) 0.0286(10) -0.0057(8) 0.0036(7) -0.0087(8)
C9 0.0360(10) 0.0316(10) 0.0300(10) -0.0042(8) 0.0028(8) -0.0046(8)
C10 0.0519(12) 0.0399(11) 0.0392(11) 0.0053(9) -0.0015(9) -0.0055(9)
C11 0.0322(10) 0.0320(10) 0.0304(10) -0.0096(8) 0.0061(7) -0.0122(8)
C12 0.0350(10) 0.0322(10) 0.0359(10) -0.0047(8) 0.0009(8) -0.0084(8)
C13 0.0402(11) 0.0401(11) 0.0293(10) -0.0107(9) 0.0024(8) -0.0072(8)
C14 0.0390(10) 0.0369(10) 0.0307(10) -0.0154(8) 0.0086(8) -0.0143(8)
C15 0.0382(10) 0.0291(10) 0.0376(11) -0.0070(8) 0.0085(8) -0.0107(8)
C16 0.0364(10) 0.0314(10) 0.0303(10) -0.0061(8) 0.0026(8) -0.0072(8)
Cl2 0.0379(3) 0.0390(3) 0.0408(3) -0.0072(2) -0.0009(2) -0.0045(2)
O4 0.0464(8) 0.0364(7) 0.0264(7) -0.0047(6) 0.0047(6) -0.0062(6)
O5 0.0758(10) 0.0461(8) 0.0401(8) -0.0067(7) 0.0197(7) -0.0230(7)
O6 0.1420(16) 0.0506(10) 0.0322(9) 0.0191(10) 0.0312(9) 0.0043(8)
N6 0.0407(9) 0.0369(9) 0.0240(8) -0.0084(7) 0.0068(7) -0.0078(7)
N7 0.0346(8) 0.0387(9) 0.0279(8) -0.0092(7) 0.0018(6) -0.0063(7)
N8 0.0271(8) 0.0363(8) 0.0240(8) -0.0066(6) -0.0010(6) -0.0068(7)
N9 0.0341(8) 0.0292(8) 0.0238(8) -0.0014(7) 0.0032(6) -0.0084(7)
N10 0.0516(10) 0.0410(10) 0.0314(9) -0.0039(8) 0.0125(8) -0.0125(8)
C17 0.0376(10) 0.0413(11) 0.0204(9) -0.0029(8) 0.0022(7) -0.0067(8)
C18 0.0359(10) 0.0345(10) 0.0241(9) 0.0012(8) -0.0012(8) -0.0028(8)
C19 0.0504(12) 0.0427(11) 0.0298(10) 0.0011(9) -0.0070(9) -0.0099(9)
C20 0.0506(13) 0.0653(14) 0.0271(11) 0.0139(11) -0.0031(9) -0.0173(10)
C21 0.0360(11) 0.0856(16) 0.0260(10) -0.0011(11) 0.0032(8) -0.0151(11)
C22 0.0363(11) 0.0712(14) 0.0270(10) -0.0124(10) 0.0019(8) -0.0134(10)
C23 0.0306(9) 0.0399(11) 0.0225(9) -0.0065(8) 0.0011(7) -0.0078(8)
C24 0.0256(9) 0.0367(10) 0.0234(9) -0.0060(7) 0.0007(7) -0.0083(8)
C25 0.0267(9) 0.0401(10) 0.0253(9) -0.0106(8) -0.0007(7) -0.0067(8)
C26 0.0420(11) 0.0385(11) 0.0329(10) -0.0102(9) 0.0015(8) -0.0063(9)
C27 0.0256(9) 0.0338(9) 0.0213(9) -0.0044(7) 0.0009(7) -0.0107(7)
C28 0.0361(10) 0.0284(9) 0.0273(9) -0.0013(8) 0.0018(8) -0.0104(8)
C29 0.0388(10) 0.0298(10) 0.0259(9) -0.0026(8) 0.0034(8) -0.0050(8)
C30 0.0347(10) 0.0344(10) 0.0234(9) -0.0057(8) 0.0051(7) -0.0098(8)
C31 0.0362(10) 0.0293(10) 0.0312(10) -0.0043(8) 0.0060(8) -0.0133(8)
C32 0.0344(10) 0.0265(9) 0.0286(10) -0.0044(7) 0.0020(7) -0.0057(8)

loop_
_atom_site_type_symbol
_atom_site_label
_atom_site_fract_x
_atom_site_fract_y
_atom_site_fract_z
_atom_site_U_iso_or_equiv
_atom_site_thermal_displace_type
_atom_site_calc_flag
_atom_site_refinement_flags
_atom_site_occupancy
Cl Cl1 -0.01333(8) 0.62030(5) 1.02576(4) 0.0783(2) Uani . . 1.000
O O1 0.04690(16) 0.71458(8) 0.70638(7) 0.0356(4) Uani . . 1.000
O O2 0.39096(19) 0.34058(10) 0.33864(9) 0.0506(5) Uani . . 1.000
O O3 0.1869(2) 0.45770(10) 0.26804(9) 0.0556(5) Uani . . 1.000
N N1 0.3064(2) 0.59306(10) 0.89571(9) 0.0348(5) Uani . . 1.000
N N2 0.17363(19) 0.66873(10) 0.84708(9) 0.0325(5) Uani . . 1.000
N N3 0.2942(2) 0.52887(10) 0.69715(9) 0.0337(5) Uani . . 1.000
N N4 0.2057(2) 0.57477(11) 0.62260(9) 0.0325(5) Uani . . 1.000
N N5 0.2826(2) 0.41611(12) 0.33324(11) 0.0427(6) Uani . . 1.000
C C1 0.0966(2) 0.74606(13) 0.88317(12) 0.0360(6) Uani . . 1.000
C C2 0.1016(3) 0.83741(13) 0.83373(15) 0.0472(7) Uani . . 1.000
C C3 0.0258(3) 0.91360(16) 0.8665(2) 0.0746(10) Uani . . 1.000
C C4 -0.0534(4) 0.8998(2) 0.9486(3) 0.0919(14) Uani . . 1.000
C C5 -0.0606(3) 0.8097(2) 0.99852(17) 0.0776(10) Uani . . 1.000
C C6 0.0128(3) 0.73186(16) 0.96534(13) 0.0509(7) Uani . . 1.000
C C7 0.1476(2) 0.65996(12) 0.76493(11) 0.0303(6) Uani . . 1.000
C C8 0.2673(2) 0.56924(11) 0.76232(11) 0.0303(6) Uani . . 1.000
C C9 0.3580(2) 0.53480(12) 0.84638(11) 0.0334(6) Uani . . 1.000
C C10 0.4958(3) 0.44607(13) 0.87643(13) 0.0461(7) Uani . . 1.000
C C11 0.2284(2) 0.53490(12) 0.55094(11) 0.0304(6) Uani . . 1.000
C C12 0.1493(2) 0.58808(12) 0.47130(11) 0.0345(6) Uani . . 1.000
C C13 0.1677(2) 0.54937(13) 0.39973(12) 0.0364(6) Uani . . 1.000
C C14 0.2656(2) 0.45854(12) 0.40817(11) 0.0337(6) Uani . . 1.000
C C15 0.3460(2) 0.40554(12) 0.48640(11) 0.0347(6) Uani . . 1.000
C C16 0.3273(2) 0.44349(12) 0.55815(11) 0.0328(6) Uani . . 1.000
Cl Cl2 0.38569(6) 0.19954(3) 0.65477(3) 0.0401(2) Uani . . 1.000
O O4 0.14560(16) 0.21654(9) 0.47521(7) 0.0372(4) Uani . . 1.000
O O5 0.6349(2) 0.07315(9) -0.02481(8) 0.0530(5) Uani . . 1.000
O O6 0.5293(3) 0.22216(11) -0.05986(9) 0.0832(7) Uani . . 1.000
N N6 0.1295(2) 0.08970(10) 0.59660(9) 0.0339(5) Uani . . 1.000
N N7 0.16950(19) -0.01115(10) 0.61679(9) 0.0338(5) Uani . . 1.000
N N8 0.31059(18) 0.04899(10) 0.39600(9) 0.0291(5) Uani . . 1.000
N N9 0.3055(2) 0.13105(11) 0.33806(9) 0.0293(5) Uani . . 1.000
N N10 0.5588(2) 0.14595(11) -0.00578(10) 0.0417(6) Uani . . 1.000
C C17 0.0555(2) 0.13690(12) 0.66200(11) 0.0338(6) Uani . . 1.000
C C18 0.1585(2) 0.19249(12) 0.69232(11) 0.0332(6) Uani . . 1.000
C C19 0.0843(3) 0.23988(13) 0.75496(12) 0.0417(6) Uani . . 1.000
C C20 -0.0926(3) 0.22971(15) 0.78852(12) 0.0495(7) Uani . . 1.000
C C21 -0.1929(3) 0.17270(16) 0.76076(12) 0.0503(7) Uani . . 1.000
C C22 -0.1210(3) 0.12697(15) 0.69684(12) 0.0443(7) Uani . . 1.000
C C23 0.1699(2) 0.13106(13) 0.51121(11) 0.0310(6) Uani . . 1.000
C C24 0.2456(2) 0.04932(12) 0.47505(10) 0.0284(5) Uani . . 1.000
C C25 0.2384(2) -0.03413(12) 0.54576(11) 0.0303(5) Uani . . 1.000
C C26 0.2990(3) -0.13494(12) 0.54268(12) 0.0379(6) Uani . . 1.000
C C27 0.3760(2) 0.13371(12) 0.25320(10) 0.0263(5) Uani . . 1.000
C C28 0.3623(2) 0.22144(12) 0.19267(11) 0.0306(5) Uani . . 1.000
C C29 0.4246(2) 0.22550(12) 0.10800(11) 0.0324(6) Uani . . 1.000
C C30 0.4999(2) 0.14203(12) 0.08492(11) 0.0306(6) Uani . . 1.000
C C31 0.5177(2) 0.05511(12) 0.14479(11) 0.0316(6) Uani . . 1.000
C C32 0.4578(2) 0.05063(12) 0.22955(11) 0.0302(6) Uani . . 1.000
H H2 0.15770 0.84740 0.77700 0.0570 Uiso calc R 1.000
H H3 0.02820 0.97620 0.83220 0.0900 Uiso calc R 1.000
H H4 -0.10380 0.95290 0.97120 0.1100 Uiso calc R 1.000
H H5 -0.11540 0.80060 1.05550 0.0930 Uiso calc R 1.000
H H7 0.135(2) 0.6333(13) 0.6166(11) 0.040(5) Uiso . . 1.000
H H10A 0.53790 0.44200 0.93550 0.0690 Uiso calc R 1.000
H H10B 0.60330 0.44670 0.83620 0.0690 Uiso calc R 1.000
H H10C 0.43690 0.39110 0.87740 0.0690 Uiso calc R 1.000
H H12 0.08310 0.65070 0.46640 0.0410 Uiso calc R 1.000
H H13 0.11360 0.58480 0.34520 0.0440 Uiso calc R 1.000
H H15 0.41360 0.34340 0.49060 0.0420 Uiso calc R 1.000
H H16 0.38160 0.40760 0.61240 0.0390 Uiso calc R 1.000
H H8 0.252(2) 0.1836(13) 0.3497(12) 0.040(5) Uiso . . 1.000
H H19 0.15420 0.27900 0.77470 0.0500 Uiso calc R 1.000
H H20 -0.14490 0.26260 0.83110 0.0590 Uiso calc R 1.000
H H21 -0.31260 0.16450 0.78560 0.0600 Uiso calc R 1.000
H H22 -0.19250 0.08870 0.67670 0.0530 Uiso calc R 1.000
H H26A 0.27280 -0.17660 0.59930 0.0570 Uiso calc R 1.000
H H26B 0.43350 -0.14620 0.53010 0.0570 Uiso calc R 1.000
H H26C 0.23080 -0.14830 0.49650 0.0570 Uiso calc R 1.000
H H28 0.31030 0.27800 0.20970 0.0370 Uiso calc R 1.000
H H29 0.41610 0.28480 0.06590 0.0390 Uiso calc R 1.000
H H31 0.57090 -0.00110 0.12750 0.0380 Uiso calc R 1.000
H H32 0.47180 -0.00860 0.27180 0.0360 Uiso calc R 1.000

loop_
_atom_type_symbol
_atom_type_description
_atom_type_scat_dispersion_real
_atom_type_scat_dispersion_imag
_atom_type_scat_source
C C 0.0033 0.0016 ' International Tables Vol C Tables 4.2.6.8 and 6.1.1.4'
H H 0.0000 0.0000 ' International Tables Vol C Tables 4.2.6.8 and 6.1.1.4'
Cl Cl 0.1484 0.1585 ' International Tables Vol C Tables 4.2.6.8 and 6.1.1.4'
N N 0.0061 0.0033 ' International Tables Vol C Tables 4.2.6.8 and 6.1.1.4'
O O 0.0106 0.0060 ' International Tables Vol C Tables 4.2.6.8 and 6.1.1.4'

loop_
_geom_angle_atom_site_label_1
_geom_angle_atom_site_label_2
_geom_angle_atom_site_label_3
_geom_angle
_geom_angle_publ_flag
N2 N1 C9 106.83(13) n
N1 N2 C1 119.93(13) n
N1 N2 C7 112.75(14) no
C1 N2 C7 127.10(15) n
N4 N3 C8 117.15(15) n
N3 N4 C11 119.70(15) n
O2 N5 O3 123.58(17) n
O2 N5 C14 118.30(15) n
O3 N5 C14 118.12(16) n
C11 N4 H7 118.9(11) no
N3 N4 H7 121.4(11) no
C17 N6 C23 126.83(15) n
N7 N6 C23 112.99(14) n
N7 N6 C17 120.19(13) n
N6 N7 C25 106.64(13) n
N9 N8 C24 118.23(15) n
N8 N9 C27 119.93(15) n
O5 N10 O6 122.44(16) n
O5 N10 C30 118.93(15) n
O6 N10 C30 118.63(16) n
N8 N9 H8 121.6(12) no
C27 N9 H8 118.3(12) no
C2 C1 C6 119.81(19) no
N2 C1 C2 118.81(16) no
N2 C1 C6 121.35(18) n
C1 C2 C3 120.1(2) no
C2 C3 C4 120.3(3) no
C3 C4 C5 120.5(3) no
C4 C5 C6 119.7(3) no
C1 C6 C5 119.6(2) no
Cl1 C6 C5 118.78(17) n
Cl1 C6 C1 121.59(17) n
O1 C7 C8 128.04(16) n
O1 C7 N2 128.49(16) n
N2 C7 C8 103.47(14) n
C7 C8 C9 105.96(14) no
N3 C8 C7 127.95(15) n
N3 C8 C9 126.04(15) n
N1 C9 C10 121.84(15) n
C8 C9 C10 127.23(16) no
N1 C9 C8 110.92(15) n
N4 C11 C16 120.98(15) n
C12 C11 C16 120.35(16) no
N4 C11 C12 118.67(16) n
C11 C12 C13 119.63(16) no
C12 C13 C14 119.22(16) no
N5 C14 C15 118.64(16) n
C13 C14 C15 121.69(16) no
N5 C14 C13 119.66(15) n
C14 C15 C16 119.39(16) no
C11 C16 C15 119.71(16) no
C1 C2 H2 120.00 no
C3 C2 H2 120.00 no
C4 C3 H3 120.00 no
C2 C3 H3 120.00 no
C5 C4 H4 120.00 no
C3 C4 H4 120.00 no
C4 C5 H5 120.00 no
C6 C5 H5 120.00 no
C9 C10 H10C 109.00 no
C9 C10 H10B 109.00 no
H10B C10 H10C 110.00 no
H10A C10 H10B 109.00 no
H10A C10 H10C 109.00 no
C9 C10 H10A 110.00 no
C11 C12 H12 120.00 no
C13 C12 H12 120.00 no
C14 C13 H13 120.00 no
C12 C13 H13 120.00 no
C14 C15 H15 120.00 no
C16 C15 H15 120.00 no
C11 C16 H16 120.00 no
C15 C16 H16 120.00 no
C18 C17 C22 119.34(16) no
N6 C17 C22 119.98(16) n
N6 C17 C18 120.68(14) n
Cl2 C18 C17 120.02(13) n
Cl2 C18 C19 119.47(14) n
C17 C18 C19 120.47(16) no
C18 C19 C20 119.38(18) no
C19 C20 C21 120.46(19) no
C20 C21 C22 120.3(2) no
C17 C22 C21 120.0(2) no
O4 C23 N6 127.09(17) n
O4 C23 C24 129.70(15) n
N6 C23 C24 103.21(15) n
N8 C24 C23 128.65(16) n
C23 C24 C25 106.06(14) no
N8 C24 C25 125.28(16) n
N7 C25 C26 121.74(16) n
C24 C25 C26 127.17(15) no
N7 C25 C24 111.09(15) n
C28 C27 C32 120.65(15) no
N9 C27 C28 118.40(16) n
N9 C27 C32 120.95(15) n
C27 C28 C29 119.44(16) no
C28 C29 C30 119.11(16) no
N10 C30 C31 119.01(16) n
N10 C30 C29 119.11(15) n
C29 C30 C31 121.87(16) no
C30 C31 C32 119.33(16) no
C27 C32 C31 119.53(16) no
C18 C19 H19 120.00 no
C20 C19 H19 120.00 no
C19 C20 H20 120.00 no
C21 C20 H20 120.00 no
C20 C21 H21 120.00 no
C22 C21 H21 120.00 no
C17 C22 H22 120.00 no
C21 C22 H22 120.00 no
C25 C26 H26A 109.00 no
C25 C26 H26B 109.00 no
C25 C26 H26C 109.00 no
H26A C26 H26B 109.00 no
H26A C26 H26C 110.00 no
H26B C26 H26C 109.00 no
C27 C28 H28 120.00 no
C29 C28 H28 120.00 no
C28 C29 H29 120.00 no
C30 C29 H29 120.00 no
C30 C31 H31 120.00 no
C32 C31 H31 120.00 no
C27 C32 H32 120.00 no
C31 C32 H32 120.00 no

loop_
_geom_bond_atom_site_label_1
_geom_bond_atom_site_label_2
_geom_bond_distance
_geom_bond_publ_flag
Cl1 C6 1.721(2) n
Cl2 C18 1.7367(16) n
O1 C7 1.235(2) n
O2 N5 1.233(2) n
O3 N5 1.235(2) n
O4 C23 1.232(2) n
O5 N10 1.219(2) n
O6 N10 1.221(2) n
N1 C9 1.295(2) n
N1 N2 1.426(2) n
N2 C1 1.417(2) n
N2 C7 1.360(2) n
N3 C8 1.302(2) n
N3 N4 1.334(2) n
N4 C11 1.390(2) n
N5 C14 1.461(2) n
N4 H7 0.910(19) no
N6 C23 1.371(2) n
N6 N7 1.423(2) n
N6 C17 1.417(2) n
N7 C25 1.300(2) n
N8 N9 1.317(2) n
N8 C24 1.310(2) n
N9 C27 1.400(2) n
N10 C30 1.460(2) n
N9 H8 0.863(19) no
C1 C6 1.385(3) no
C1 C2 1.384(3) no
C2 C3 1.371(3) no
C3 C4 1.370(5) no
C4 C5 1.374(5) no
C5 C6 1.392(4) no
C7 C8 1.472(2) no
C8 C9 1.443(2) no
C9 C10 1.490(3) no
C11 C16 1.393(2) no
C11 C12 1.394(2) no
C12 C13 1.378(3) no
C13 C14 1.381(3) no
C14 C15 1.380(2) no
C15 C16 1.374(2) no
C2 H2 0.9500 no
C3 H3 0.9500 no
C4 H4 0.9500 no
C5 H5 0.9500 no
C10 H10A 0.9800 no
C10 H10B 0.9800 no
C10 H10C 0.9800 no
C12 H12 0.9500 no
C13 H13 0.9500 no
C15 H15 0.9500 no
C16 H16 0.9500 no
C17 C22 1.386(3) no
C17 C18 1.385(2) no
C18 C19 1.383(3) no
C19 C20 1.383(3) no
C20 C21 1.368(3) no
C21 C22 1.381(3) no
C23 C24 1.471(3) no
C24 C25 1.446(2) no
C25 C26 1.489(3) no
C27 C32 1.396(2) no
C27 C28 1.393(2) no
C28 C29 1.376(2) no
C29 C30 1.385(3) no
C30 C31 1.378(2) no
C31 C32 1.372(2) no
C19 H19 0.9500 no
C20 H20 0.9500 no
C21 H21 0.9500 no
C22 H22 0.9500 no
C26 H26A 0.9800 no
C26 H26B 0.9800 no
C26 H26C 0.9800 no
C28 H28 0.9500 no
C29 H29 0.9500 no
C31 H31 0.9500 no
C32 H32 0.9500 no

loop_
_geom_contact_atom_site_label_1
_geom_contact_atom_site_label_2
_geom_contact_distance
_geom_contact_site_symmetry_2
_geom_contact_publ_flag
Cl1 N1 3.0568(16) . no
Cl1 N2 3.0352(15) . no
Cl2 O4 3.3366(12) . no
Cl2 N6 2.9917(16) . no
Cl2 C15 3.4770(18) . no
Cl2 C16 3.5002(19) . no
Cl2 C21 3.481(2) 1_655 no
Cl2 C22 3.604(2) 1_655 no
Cl2 C23 3.2713(18) . no
Cl2 H15 2.9300 . no
Cl2 H16 2.9700 . no
Cl2 H21 2.9800 1_655 no
Cl2 H32 2.8000 2_656 no
O1 C2 3.108(2) . no
O1 O3 3.2371(19) 2_566 no
O1 N3 3.0341(19) . no
O1 N4 2.777(2) . no
O1 C28 3.396(2) 2_566 no
O1 O4 3.1049(16) 2_566 no
O1 N9 3.094(2) 2_566 no
O2 N9 3.266(2) . no
O2 C8 3.189(2) 2_666 no
O2 C28 3.265(2) . no
O2 O4 3.1526(18) . no
O2 N3 3.188(2) 2_666 no
O3 C10 3.392(3) 2_666 no
O3 O1 3.2371(19) 2_566 no
O3 C7 3.362(2) 2_566 no
O4 C15 3.417(2) . no
O4 O1 3.1049(16) 2_566 no
O4 Cl2 3.3366(12) . no
O4 N8 3.077(2) . no
O4 O2 3.1526(18) . no
O4 C18 3.355(2) . no
O4 N9 2.8647(19) . no
O5 C31 3.343(2) 2_655 no
O5 C4 3.202(3) 1_644 no
O5 O5 3.102(2) 2_655 no
O6 C10 3.175(3) 1_554 no
O1 H7 2.084(18) . no
O1 H28 2.8500 2_566 no
O1 H26A 2.7200 1_565 no
O1 H8 2.478(17) 2_566 no
O1 H2 2.7400 . no
O2 H15 2.4200 . no
O2 H8 2.654(18) . no
O2 H28 2.5700 . no
O3 H10B 2.5200 2_666 no
O3 H13 2.4500 . no
O4 H12 2.6500 2_566 no
O4 H8 2.222(18) . no
O4 H7 2.876(17) 2_566 no
O5 H4 2.3700 1_644 no
O5 H31 2.4300 . no
O5 H31 2.7700 2_655 no
O6 H10C 2.4300 1_554 no
O6 H20 2.9100 1_654 no
O6 H21 2.8900 1_654 no
O6 H29 2.4400 . no
N1 Cl1 3.0568(16) . no
N2 Cl1 3.0352(15) . no
N3 O2 3.188(2) 2_666 no
N3 O1 3.0341(19) . no
N4 O1 2.777(2) . no
N6 Cl2 2.9917(16) . no
N8 C25 3.407(2) 2_656 no
N8 O4 3.077(2) . no
N9 O1 3.094(2) 2_566 no
N9 O2 3.266(2) . no
N9 O4 2.8647(19) . no
N1 H10A 2.8400 2_667 no
N3 H16 2.4700 . no
N7 H2 2.8500 1_545 no
N8 H22 2.8400 2_556 no
N8 H32 2.4800 . no
C1 C28 3.516(2) 2_566 no
C1 C29 3.594(2) 2_666 no
C2 O1 3.108(2) . no
C2 C29 3.514(3) 2_666 no
C2 C30 3.322(3) 2_666 no
C2 C31 3.497(3) 2_666 no
C3 C31 3.421(3) 2_666 no
C3 C30 3.481(3) 2_666 no
C4 O5 3.202(3) 1_466 no
C4 C30 3.502(3) 2_566 no
C5 C29 3.391(3) 2_566 no
C5 C20 3.468(3) 2_567 no
C5 C30 3.407(3) 2_566 no
C6 C29 3.341(3) 2_566 no
C7 O3 3.362(2) 2_566 no
C8 O2 3.189(2) 2_666 no
C10 O6 3.175(3) 1_556 no
C10 O3 3.392(3) 2_666 no
C11 C15 3.348(2) 2_666 no
C11 C13 3.316(2) 2_566 no
C12 C13 3.557(2) 2_566 no
C12 C12 3.594(2) 2_566 no
C12 C14 3.557(2) 2_566 no
C13 C12 3.557(2) 2_566 no
C13 C11 3.316(2) 2_566 no
C14 C12 3.557(2) 2_566 no
C15 O4 3.417(2) . no
C15 Cl2 3.4770(18) . no
C15 C11 3.348(2) 2_666 no
C15 C16 3.468(2) 2_666 no
C16 C16 3.451(2) 2_666 no
C16 Cl2 3.5002(19) . no
C16 C15 3.468(2) 2_666 no
C18 O4 3.355(2) . no
C20 C5 3.468(3) 2_567 no
C21 Cl2 3.481(2) 1_455 no
C22 Cl2 3.604(2) 1_455 no
C23 C26 3.545(3) 2_556 no
C23 Cl2 3.2713(18) . no
C25 N8 3.407(2) 2_656 no
C26 C23 3.545(3) 2_556 no
C28 O1 3.396(2) 2_566 no
C28 C1 3.516(2) 2_566 no
C28 O2 3.265(2) . no
C29 C1 3.594(2) 2_666 no
C29 C2 3.514(3) 2_666 no
C29 C6 3.341(3) 2_566 no
C29 C5 3.391(3) 2_566 no
C30 C3 3.481(3) 2_666 no
C30 C2 3.322(3) 2_666 no
C30 C5 3.407(3) 2_566 no
C30 C4 3.502(3) 2_566 no
C31 O5 3.343(2) 2_655 no
C31 C3 3.421(3) 2_666 no
C31 C2 3.497(3) 2_666 no
C5 H20 3.0000 2_567 no
C7 H7 2.476(17) . no
C7 H2 2.8400 . no
C19 H13 2.8500 2_566 no
C19 H5 2.9100 2_567 no
C20 H13 2.9900 2_566 no
C20 H5 2.8500 2_567 no
C21 H3 3.0300 1_545 no
C22 H3 2.7700 1_545 no
C23 H8 2.539(18) . no
C23 H26C 2.8900 2_556 no
C23 H26B 2.9600 2_656 no
C24 H26B 2.9300 2_656 no
H2 O1 2.7400 . no
H2 N7 2.8500 1_565 no
H2 C7 2.8400 . no
H3 C21 3.0300 1_565 no
H3 C22 2.7700 1_565 no
H4 O5 2.3700 1_466 no
H4 H4 2.5600 2_577 no
H5 C19 2.9100 2_567 no
H5 C20 2.8500 2_567 no
H5 H20 2.5600 2_567 no
H7 O1 2.084(18) . no
H7 O4 2.876(17) 2_566 no
H7 C7 2.476(17) . no
H7 H12 2.3600 . no
H8 O4 2.222(18) . no
H8 O1 2.478(17) 2_566 no
H8 C23 2.539(18) . no
H8 H28 2.3600 . no
H8 O2 2.654(18) . no
H10A N1 2.8400 2_667 no
H10B O3 2.5200 2_666 no
H10C O6 2.4300 1_556 no
H12 H7 2.3600 . no
H12 O4 2.6500 2_566 no
H13 O3 2.4500 . no
H13 C19 2.8500 2_566 no
H13 C20 2.9900 2_566 no
H15 Cl2 2.9300 . no
H15 O2 2.4200 . no
H16 Cl2 2.9700 . no
H16 N3 2.4700 . no
H20 O6 2.9100 1_456 no
H20 C5 3.0000 2_567 no
H20 H5 2.5600 2_567 no
H21 Cl2 2.9800 1_455 no
H21 O6 2.8900 1_456 no
H22 N8 2.8400 2_556 no
H22 H32 2.5300 2_556 no
H26A O1 2.7200 1_545 no
H26B C23 2.9600 2_656 no
H26B C24 2.9300 2_656 no
H26C C23 2.8900 2_556 no
H28 O2 2.5700 . no
H28 H8 2.3600 . no
H28 O1 2.8500 2_566 no
H29 O6 2.4400 . no
H31 O5 2.4300 . no
H31 O5 2.7700 2_655 no
H32 N8 2.4800 . no
H32 Cl2 2.8000 2_656 no
H32 H22 2.5300 2_556 no

loop_
_geom_hbond_atom_site_label_D
_geom_hbond_atom_site_label_H
_geom_hbond_atom_site_label_A
_geom_hbond_site_symmetry_A
_geom_hbond_distance_DH
_geom_hbond_distance_HA
_geom_hbond_distance_DA
_geom_hbond_angle_DHA
_geom_hbond_publ_flag
N4 H7 O1 . 0.910(19) 2.084(18) 2.777(2) 132.1(14) yes
N9 H8 O4 . 0.863(19) 2.222(18) 2.8647(19) 131.2(16) yes
C28 H28 O2 . 0.95 2.57 3.265(2) 130 yes
C15 H15 Cl2 . 0.95 2.93 3.4770(18) 118 yes
N9 H8 O2 . 0.86(2) 2.654(18) 3.266(2) 129.0(13) yes
N9 H8 O1 2_566 0.863(19) 2.478(17) 3.094(2) 128.9(14) yes
C4 H4 O5 1_466 0.95 2.37 3.202(3) 146 yes
C10 H10B O3 2_666 0.98 2.52 3.392(3) 148 yes
C10 H10C O6 1_556 0.98 2.43 3.175(3) 133 yes
C32 H32 Cl2 2_656 0.95 2.80 3.6898(18) 157 yes

loop_
_geom_torsion_atom_site_label_1
_geom_torsion_atom_site_label_2
_geom_torsion_atom_site_label_3
_geom_torsion_atom_site_label_4
_geom_torsion
_geom_torsion_publ_flag
C9 N1 N2 C1 -177.60(14) no
C9 N1 N2 C7 -2.68(18) no
N2 N1 C9 C10 -179.42(15) no
N2 N1 C9 C8 1.49(18) no
C7 N2 C1 C2 -45.7(2) no
N1 N2 C1 C6 -53.3(2) no
C7 N2 C1 C6 132.57(19) no
C1 N2 C7 C8 177.05(15) no
N1 N2 C7 O1 -177.80(16) no
C1 N2 C7 O1 -3.3(3) no
N1 N2 C1 C2 128.42(18) no
N1 N2 C7 C8 2.58(17) no
C8 N3 N4 C11 -179.70(15) no
N4 N3 C8 C7 1.0(2) no
N4 N3 C8 C9 -175.90(15) no
N3 N4 C11 C16 6.4(2) no
N3 N4 C11 C12 -173.89(15) no
O2 N5 C14 C15 -10.7(2) no
O3 N5 C14 C13 -10.0(2) no
O2 N5 C14 C13 170.37(15) no
O3 N5 C14 C15 168.98(15) no
N7 N6 C17 C22 -65.3(2) no
C23 N6 C17 C18 -66.0(2) no
C23 N6 C17 C22 114.6(2) no
C17 N6 C23 C24 178.77(15) no
N7 N6 C17 C18 114.09(18) no
N7 N6 C23 O4 178.25(15) no
C17 N6 C23 O4 -1.7(3) no
N7 N6 C23 C24 -1.28(17) no
C23 N6 N7 C25 1.31(18) no
C17 N6 N7 C25 -178.74(14) no
N6 N7 C25 C24 -0.71(17) no
N6 N7 C25 C26 179.30(15) no
C24 N8 N9 C27 179.13(14) no
N9 N8 C24 C25 179.09(14) no
N9 N8 C24 C23 -2.2(2) no
N8 N9 C27 C28 177.73(14) no
N8 N9 C27 C32 -2.2(2) no
O5 N10 C30 C31 -5.4(2) no
O5 N10 C30 C29 175.80(15) no
O6 N10 C30 C29 -4.4(2) no
O6 N10 C30 C31 174.38(17) no
N2 C1 C6 C5 179.79(18) no
C2 C1 C6 Cl1 174.84(16) no
C6 C1 C2 C3 0.8(3) no
C2 C1 C6 C5 -2.0(3) no
N2 C1 C6 Cl1 -3.4(3) no
N2 C1 C2 C3 179.09(19) no
C1 C2 C3 C4 0.7(4) no
C2 C3 C4 C5 -1.1(4) no
C3 C4 C5 C6 -0.1(4) no
C4 C5 C6 Cl1 -175.3(2) no
C4 C5 C6 C1 1.6(3) no
N2 C7 C8 C9 -1.58(16) no
N2 C7 C8 N3 -178.96(16) no
O1 C7 C8 N3 1.4(3) no
O1 C7 C8 C9 178.79(16) no
N3 C8 C9 N1 177.47(16) no
N3 C8 C9 C10 -1.6(3) no
C7 C8 C9 C10 -179.01(16) no
C7 C8 C9 N1 0.03(19) no
N4 C11 C12 C13 -179.02(15) no
N4 C11 C16 C15 179.38(15) no
C12 C11 C16 C15 -0.3(2) no
C16 C11 C12 C13 0.7(2) no
C11 C12 C13 C14 -0.4(2) no
C12 C13 C14 N5 178.73(14) no
C12 C13 C14 C15 -0.2(2) no
C13 C14 C15 C16 0.5(2) no
N5 C14 C15 C16 -178.37(14) no
C14 C15 C16 C11 -0.3(2) no
C22 C17 C18 Cl2 175.76(14) no
N6 C17 C18 Cl2 -3.7(2) no
C22 C17 C18 C19 -1.8(3) no
N6 C17 C18 C19 178.76(16) no
C18 C17 C22 C21 0.4(3) no
N6 C17 C22 C21 179.79(18) no
C17 C18 C19 C20 1.3(3) no
Cl2 C18 C19 C20 -176.25(15) no
C18 C19 C20 C21 0.6(3) no
C19 C20 C21 C22 -2.1(3) no
C20 C21 C22 C17 1.6(3) no
O4 C23 C24 N8 2.4(3) no
O4 C23 C24 C25 -178.71(16) no
N6 C23 C24 N8 -178.13(16) no
N6 C23 C24 C25 0.80(16) no
N8 C24 C25 N7 178.93(15) no
N8 C24 C25 C26 -1.1(3) no
C23 C24 C25 N7 -0.05(18) no
C23 C24 C25 C26 179.94(16) no
N9 C27 C28 C29 -177.71(14) no
C32 C27 C28 C29 2.2(2) no
N9 C27 C32 C31 176.99(14) no
C28 C27 C32 C31 -2.9(2) no
C27 C28 C29 C30 -0.1(2) no
C28 C29 C30 N10 177.47(14) no
C28 C29 C30 C31 -1.3(2) no
N10 C30 C31 C32 -178.19(14) no
C29 C30 C31 C32 0.6(2) no
C30 C31 C32 C27 1.5(2) no
